data_7055083
loop_
_publ_author_name
'Huang, Wei'
'Xu, Jun'
'Wu, Dayu'
'Huang, Xingcai'
'Jiang, Jun'

_publ_section_title
;
 Rhodamine-based field-induced single molecule magnets in Yb(iii) and
 Dy(iii) series
;
_journal_issue 11
_journal_name_full 'New J. Chem.'
_journal_page_first 8650
_journal_paper_doi 10.1039/C5NJ01724F
_journal_volume 39
_journal_year 2015
_chemical_formula_moiety 'C72 H66 N10 O6 Yb, C H4 O, 0.5(H2 O), N O3'
_chemical_formula_sum 'C73 H71 N11 O10.5 Yb'
_chemical_formula_weight 1443.45
_chemical_name_systematic
;
 ? 
;
_space_group_crystal_system monoclinic
_space_group_IT_number 14
_space_group_name_Hall '-P 2ybc'
_space_group_name_H-M_alt 'P 1 21/c 1'
_symmetry_space_group_name_Hall '-P 2ybc'
_symmetry_space_group_name_H-M 'P 1 21/c 1'
_atom_sites_solution_hydrogens geom
_atom_sites_solution_primary direct
_atom_sites_solution_secondary difmap
_audit_creation_date 2015-07-22
_audit_creation_method
;
Olex2 1.2-beta
(compiled 2015.01.26 svn.r3150 for OlexSys, GUI svn.r4998)
;
_audit_update_record
;
2015-07-29 deposited with the CCDC.
2015-08-27 downloaded from the CCDC.
;
_cell_angle_alpha 90.00
_cell_angle_beta 97.384(7)
_cell_angle_gamma 90.00
_cell_formula_units_Z 4
_cell_length_a 24.539(6)
_cell_length_b 20.456(5)
_cell_length_c 15.357(4)
_cell_measurement_reflns_used 6343
_cell_measurement_temperature 296(2)
_cell_measurement_theta_max 20.816
_cell_measurement_theta_min 2.237
_cell_volume 7645(3)
_computing_cell_refinement 'Bruker SMART'
_computing_data_collection 'Bruker SMART'
_computing_data_reduction 'Bruker SAINT'
_computing_molecular_graphics 'Olex2 (Dolomanov et al., 2009)'
_computing_publication_material 'Olex2 (Dolomanov et al., 2009)'
_computing_structure_refinement 'XL (Sheldrick, 2008)'
_computing_structure_solution 'SHELXS-97 (Sheldrick, 1990)'
_diffrn_ambient_temperature 296.15
_diffrn_measured_fraction_theta_full 0.984
_diffrn_measured_fraction_theta_max 0.984
_diffrn_measurement_device_type 'CCD area detector'
_diffrn_measurement_method 'phi and omega scans'
_diffrn_radiation_monochromator graphite
_diffrn_radiation_type MoK\a
_diffrn_radiation_wavelength 0.71073
_diffrn_reflns_av_R_equivalents 0.0773
_diffrn_reflns_av_unetI/netI 0.0934
_diffrn_reflns_limit_h_max 29
_diffrn_reflns_limit_h_min -29
_diffrn_reflns_limit_k_max 24
_diffrn_reflns_limit_k_min -24
_diffrn_reflns_limit_l_max 18
_diffrn_reflns_limit_l_min -12
_diffrn_reflns_number 43835
_diffrn_reflns_theta_full 25.73
_diffrn_reflns_theta_max 25.73
_diffrn_reflns_theta_min 1.67
_diffrn_source 'fine-focus sealed tube'
_exptl_absorpt_coefficient_mu 1.284
_exptl_absorpt_correction_T_max 0.7453
_exptl_absorpt_correction_T_min 0.5619
_exptl_absorpt_correction_type empirical
_exptl_absorpt_process_details
;
SADABS-2008/1 (Bruker,2008) was used for absorption correction.
wR2(int) was 0.1423 before and 0.0656 after correction.
The Ratio of minimum to maximum transmission is 0.7539.
The \l/2 correction factor is Not present.
;
_exptl_crystal_colour dark-red
_exptl_crystal_density_diffrn 1.254
_exptl_crystal_density_method 'not measured'
_exptl_crystal_description block
_exptl_crystal_F_000 2960
_exptl_crystal_size_max 0.27
_exptl_crystal_size_mid 0.23
_exptl_crystal_size_min 0.18
_platon_squeeze_details
;
;
_refine_diff_density_max 2.414
_refine_diff_density_min -1.223
_refine_diff_density_rms 0.177
_refine_ls_extinction_method none
_refine_ls_goodness_of_fit_ref 1.052
_refine_ls_hydrogen_treatment constr
_refine_ls_matrix_type full
_refine_ls_number_parameters 854
_refine_ls_number_reflns 14358
_refine_ls_number_restraints 1893
_refine_ls_restrained_S_all 1.024
_refine_ls_R_factor_all 0.1256
_refine_ls_R_factor_gt 0.0802
_refine_ls_shift/su_max 0.010
_refine_ls_shift/su_mean 0.000
_refine_ls_structure_factor_coef Fsqd
_refine_ls_weighting_details 'calc w=1/[\s^2^(Fo^2^)+(0.1447P)^2^+11.3627P] where P=(Fo^2^+2Fc^2^)/3'
_refine_ls_weighting_scheme calc
_refine_ls_wR_factor_gt 0.2181
_refine_ls_wR_factor_ref 0.2529
_reflns_number_gt 9228
_reflns_number_total 14358
_reflns_threshold_expression >2sigma(I)
_cod_data_source_file c5nj01724f2.cif
_cod_data_source_block complex1
_cod_depositor_comments 'Adding full bibliography for 7055083--7055087.cif.'
_cod_original_formula_sum 'C73 H71 N11 O10.50 Yb'
_cod_database_code 7055083
_olex2_refinement_description
;
1. Fixed Uiso
 At 1.2 times of:
  All C(H) groups, All C(H,H) groups, All N(H) groups, All O(H) groups, All
  O(H,H) groups
 At 1.5 times of:
  All C(H,H,H) groups
2. Restrained distances
 C51-O7
 1.35 with sigma of 0.01
 N11-O11A = N11-O12A = N11-O13A = N11-O12 = N11-O11 = N11-O13
 1.34 with sigma of 0.01
 O11A-O12A = O12A-O13A = O13A-O11A
 2.22 with sigma of 0.02
3. Rigid bond restraints
 O13, O12, O11, O13A, O12A, O11A
 with sigma for 1-2 distances of 0.01 and sigma for 1-3 distances of 0.01
 N1, C35
 with sigma for 1-2 distances of 0.001 and sigma for 1-3 distances of 0.001
4. Uiso/Uaniso restraints and constraints
O13 \\sim O12 \\sim O11 \\sim O13A \\sim O12A \\sim O11A: within 1.7A with
sigma of 0.04 and sigma for terminal atoms of 0.08
C1 \\sim C2 \\sim C3 \\sim C4 \\sim C5 \\sim C6 \\sim C7 \\sim C8 \\sim C9
\\sim C10 \\sim C11 \\sim C12 \\sim C13 \\sim C14 \\sim C15 \\sim C16 \\sim C17
\\sim C18 \\sim C19 \\sim C20 \\sim C21 \\sim C22 \\sim C23 \\sim C24 \\sim C25
\\sim C26 \\sim C27 \\sim C28 \\sim C29 \\sim C30 \\sim C31 \\sim C32 \\sim C33
\\sim C34 \\sim C37 \\sim C38 \\sim C39 \\sim C40 \\sim C41 \\sim C42 \\sim C43
\\sim C44 \\sim C45 \\sim C46 \\sim C47 \\sim C48 \\sim C49 \\sim C50 \\sim C88
\\sim C52 \\sim C53 \\sim C54 \\sim C55 \\sim C56 \\sim C57 \\sim C58 \\sim C59
\\sim C60 \\sim C61 \\sim C62 \\sim C63 \\sim C64 \\sim C65 \\sim C66 \\sim C67
\\sim C68 \\sim C69 \\sim C70 \\sim C71 \\sim C72 \\sim C35 \\sim C36 \\sim
C51: within 3.8A with sigma of 0.01 and sigma for terminal atoms of 0.02
5. Others
 Sof(O13A)=Sof(O12A)=Sof(O11A)=1-FVAR(1)
 Sof(O13)=Sof(O12)=Sof(O11)=FVAR(1)
 Fixed Sof: O8(0.5) H8B(0.5) H8C(0.5)
6.a Riding coordinates:
 O7(H7B), O8(H8B,H8C)
6.b Secondary CH2 refined with riding coordinates:
 C33(H33A,H33B), C69(H69A,H69B), C71(H71A,H71B), C35(H35A,H35B)
6.c Me refined with riding coordinates:
 C22(H22A,H22B,H22C), C30(H30A,H30B,H30C), C34(H34A,H34B,H34C), C67(H67A,H67B,
 H67C), C68(H68A,H68B,H68C), C70(H70A,H70B,H70C), C72(H72A,H72B,H72C), C36(H36A,
 H36B,H36C)
6.d Aromatic/amide H refined with riding coordinates:
 C3(H3), C4(H4), C5(H5), C7(H7), C8(H8), C10(H10), C13(H13), C14(H14),
 C15(H15), C16(H16), C20(H20), C24(H24), C27(H27), C31(H31), C39(H39), C40(H40),
  C41(H41), C43(H43), C44(H44), C46(H46), C49(H49), C50(H50), C88(H88),
 C52(H52), C56(H56), C59(H59), C62(H62), C65(H65), N1(H1), N2(H2), N3(H3A),
 N6(H6), N7(H7A), N8(H8A)
6.e Idealised Me refined as rotating group:
 C51(H51A,H51B,H51C)
;
_olex2_submission_special_instructions 'No special instructions were received'

loop_
_space_group_symop_id
_space_group_symop_operation_xyz
1 'x, y, z'
2 '-x, y+1/2, -z+1/2'
3 '-x, -y, -z'
4 'x, -y-1/2, z-1/2'

loop_
_atom_site_label
_atom_site_type_symbol
_atom_site_fract_x
_atom_site_fract_y
_atom_site_fract_z
_atom_site_U_iso_or_equiv
_atom_site_adp_type
_atom_site_occupancy
_atom_site_calc_flag
_atom_site_disorder_assembly
_atom_site_disorder_group
_atom_site_refinement_flags_posn
_atom_site_refinement_flags_adp
Yb1 Yb 0.289330(15) 0.555640(17) 0.36569(2) 0.04067(16) Uani 1 d . . . .
C1 C 0.3933(4) 0.5239(4) 0.2633(7) 0.0512(15) Uani 1 d . . . U
C2 C 0.3512(4) 0.5497(4) 0.1992(7) 0.0518(16) Uani 1 d . . . U
C3 C 0.3631(5) 0.5539(4) 0.1145(7) 0.0595(19) Uani 1 d . . . U
H3 H 0.3366 0.5687 0.0701 0.071 Uiso 1 calc . . R .
C4 C 0.4172(4) 0.5354(5) 0.0946(8) 0.0621(17) Uani 1 d . . . U
H4 H 0.4245 0.5386 0.0368 0.074 Uiso 1 calc . . R .
C5 C 0.4570(4) 0.5140(5) 0.1552(7) 0.0625(16) Uani 1 d . . . U
H5 H 0.4916 0.5044 0.1402 0.075 Uiso 1 calc . . R .
C6 C 0.4457(4) 0.5060(4) 0.2421(7) 0.0553(15) Uani 1 d . . . U
C7 C 0.4828(4) 0.4801(4) 0.3130(7) 0.0573(15) Uani 1 d . . . U
H7 H 0.5180 0.4681 0.3030 0.069 Uiso 1 calc . . R .
C8 C 0.4684(4) 0.4724(4) 0.3932(7) 0.0554(16) Uani 1 d . . . U
H8 H 0.4926 0.4542 0.4382 0.066 Uiso 1 calc . . R .
C9 C 0.4148(4) 0.4930(4) 0.4087(6) 0.0498(15) Uani 1 d . . . U
C10 C 0.3942(4) 0.4880(4) 0.4950(7) 0.0518(15) Uani 1 d . . . U
H10 H 0.4155 0.4721 0.5450 0.062 Uiso 1 calc . . R .
C11 C 0.2690(4) 0.5256(5) 0.5640(6) 0.0517(15) Uani 1 d . . . U
C12 C 0.2393(4) 0.5213(4) 0.6431(6) 0.0514(14) Uani 1 d . . . U
C13 C 0.2573(4) 0.4809(5) 0.7128(7) 0.0615(17) Uani 1 d . . . U
H13 H 0.2896 0.4571 0.7129 0.074 Uiso 1 calc . . R .
C14 C 0.2266(5) 0.4759(5) 0.7838(7) 0.0639(18) Uani 1 d . . . U
H14 H 0.2384 0.4477 0.8299 0.077 Uiso 1 calc . . R .
C15 C 0.1814(4) 0.5102(5) 0.7864(7) 0.0605(18) Uani 1 d . . . U
H15 H 0.1621 0.5071 0.8345 0.073 Uiso 1 calc . . R .
C16 C 0.1632(4) 0.5502(4) 0.7180(6) 0.0549(15) Uani 1 d . . . U
H16 H 0.1310 0.5737 0.7200 0.066 Uiso 1 calc . . R .
C17 C 0.1914(4) 0.5571(4) 0.6445(6) 0.0515(14) Uani 1 d . . . U
C18 C 0.1672(4) 0.6038(4) 0.5760(6) 0.0496(13) Uani 1 d . . . U
C19 C 0.1214(4) 0.5857(5) 0.5151(6) 0.0522(14) Uani 1 d . . . U
C20 C 0.1033(4) 0.5203(5) 0.5033(7) 0.0581(15) Uani 1 d . . . U
H20 H 0.1199 0.4877 0.5398 0.070 Uiso 1 calc . . R .
C21 C 0.0608(4) 0.5039(5) 0.4375(7) 0.0654(18) Uani 1 d . . . U
C22 C 0.0442(6) 0.4300(6) 0.4264(10) 0.090(3) Uani 1 d . . . U
H22A H 0.0675 0.4042 0.4681 0.134 Uiso 1 calc . . R .
H22B H 0.0483 0.4159 0.3680 0.134 Uiso 1 calc . . R .
H22C H 0.0066 0.4246 0.4364 0.134 Uiso 1 calc . . R .
C23 C 0.0342(5) 0.5520(5) 0.3860(8) 0.0683(18) Uani 1 d . . . U
C24 C 0.0499(4) 0.6178(6) 0.3994(7) 0.0654(16) Uani 1 d . . . U
H24 H 0.0314 0.6508 0.3658 0.078 Uiso 1 calc . . R .
C25 C 0.0937(4) 0.6329(5) 0.4641(6) 0.0561(14) Uani 1 d . . . U
C26 C 0.1535(4) 0.7156(4) 0.5254(6) 0.0503(13) Uani 1 d . . . U
C27 C 0.1656(4) 0.7810(5) 0.5289(6) 0.0527(14) Uani 1 d . . . U
H27 H 0.1420 0.8107 0.4975 0.063 Uiso 1 calc . . R .
C28 C 0.2128(4) 0.8027(4) 0.5793(6) 0.0480(15) Uani 1 d . . . U
C29 C 0.2506(4) 0.7555(4) 0.6237(6) 0.0463(15) Uani 1 d . . . U
C30 C 0.3062(4) 0.7772(4) 0.6679(6) 0.052(2) Uani 1 d . . . U
H30A H 0.3258 0.7401 0.6942 0.078 Uiso 1 calc . . R .
H30B H 0.3015 0.8088 0.7124 0.078 Uiso 1 calc . . R .
H30C H 0.3266 0.7964 0.6251 0.078 Uiso 1 calc . . R .
C31 C 0.2349(4) 0.6919(4) 0.6238(6) 0.0462(14) Uani 1 d . . . U
H31 H 0.2578 0.6621 0.6565 0.055 Uiso 1 calc . . R .
C32 C 0.1857(4) 0.6691(4) 0.5768(6) 0.0487(13) Uani 1 d . . . U
C33 C 0.1896(4) 0.9184(5) 0.5451(7) 0.062(2) Uani 1 d . . . U
H33A H 0.1566 0.9208 0.5737 0.074 Uiso 1 calc . . R .
H33B H 0.1786 0.9071 0.4840 0.074 Uiso 1 calc . . R .
C34 C 0.2169(5) 0.9840(5) 0.5497(9) 0.082(3) Uani 1 d . . . U
H34A H 0.1918 1.0161 0.5221 0.124 Uiso 1 calc . . R .
H34B H 0.2490 0.9823 0.5200 0.124 Uiso 1 calc . . R .
H34C H 0.2274 0.9958 0.6101 0.124 Uiso 1 calc . . R .
C37 C 0.2572(4) 0.7086(5) 0.3628(6) 0.0541(15) Uani 1 d . . . U
C38 C 0.3129(4) 0.7050(5) 0.4042(6) 0.0562(17) Uani 1 d . . . U
C39 C 0.3399(5) 0.7623(5) 0.4250(7) 0.0636(19) Uani 1 d . . . U
H39 H 0.3760 0.7620 0.4521 0.076 Uiso 1 calc . . R .
C40 C 0.3119(5) 0.8233(5) 0.4047(7) 0.0667(19) Uani 1 d . . . U
H40 H 0.3309 0.8620 0.4185 0.080 Uiso 1 calc . . R .
C41 C 0.2609(5) 0.8269(5) 0.3677(6) 0.0611(16) Uani 1 d . . . U
H41 H 0.2446 0.8677 0.3568 0.073 Uiso 1 calc . . R .
C42 C 0.2296(4) 0.7691(5) 0.3438(6) 0.0561(15) Uani 1 d . . . U
C43 C 0.1741(4) 0.7648(5) 0.3024(6) 0.0598(16) Uani 1 d . . . U
H43 H 0.1538 0.8029 0.2899 0.072 Uiso 1 calc . . R .
C44 C 0.1509(4) 0.7072(5) 0.2816(7) 0.0603(16) Uani 1 d . . . U
H44 H 0.1147 0.7051 0.2549 0.072 Uiso 1 calc . . R .
C45 C 0.1814(4) 0.6493(5) 0.2999(6) 0.0569(16) Uani 1 d . . . U
C46 C 0.1603(4) 0.5833(5) 0.2781(7) 0.0575(16) Uani 1 d . . . U
H46 H 0.1249 0.5758 0.2506 0.069 Uiso 1 calc . . R .
C47 C 0.2180(4) 0.4303(5) 0.3093(7) 0.0591(16) Uani 1 d . . . U
C48 C 0.2054(4) 0.3602(5) 0.2991(7) 0.0620(16) Uani 1 d . . . U
C49 C 0.1502(5) 0.3371(5) 0.2902(8) 0.0717(19) Uani 1 d . . . U
H49 H 0.1216 0.3670 0.2887 0.086 Uiso 1 calc . . R .
C50 C 0.1385(5) 0.2716(5) 0.2838(8) 0.075(2) Uani 1 d . . . U
H50 H 0.1023 0.2572 0.2758 0.089 Uiso 1 calc . . R .
C88 C 0.1802(5) 0.2286(6) 0.2893(8) 0.077(2) Uani 1 d . . . U
H88 H 0.1722 0.1842 0.2867 0.092 Uiso 1 calc . . R .
C52 C 0.2359(5) 0.2484(5) 0.2990(8) 0.0671(16) Uani 1 d . . . U
H52 H 0.2639 0.2176 0.3028 0.081 Uiso 1 calc . . R .
C53 C 0.2474(4) 0.3135(5) 0.3024(7) 0.0605(15) Uani 1 d . . . U
C54 C 0.3072(4) 0.3294(4) 0.3128(7) 0.0601(14) Uani 1 d . . . U
C55 C 0.3334(4) 0.3411(4) 0.2369(7) 0.0590(14) Uani 1 d . . . U
C56 C 0.3056(5) 0.3514(4) 0.1510(7) 0.0616(16) Uani 1 d . . . U
H56 H 0.2673 0.3517 0.1434 0.074 Uiso 1 calc . . R .
C57 C 0.3318(5) 0.3607(5) 0.0795(8) 0.0636(18) Uani 1 d . . . U
C58 C 0.3892(5) 0.3599(5) 0.0905(8) 0.0663(17) Uani 1 d . . . U
C59 C 0.4190(5) 0.3500(5) 0.1753(7) 0.0638(15) Uani 1 d . . . U
H59 H 0.4572 0.3492 0.1824 0.077 Uiso 1 calc . . R .
C60 C 0.3915(4) 0.3416(4) 0.2452(7) 0.0563(14) Uani 1 d . . . U
C61 C 0.3985(4) 0.3286(4) 0.4007(7) 0.0584(15) Uani 1 d . . . U
C62 C 0.4330(4) 0.3279(4) 0.4756(7) 0.0603(15) Uani 1 d . . . U
H62 H 0.4708 0.3295 0.4750 0.072 Uiso 1 calc . . R .
C63 C 0.4108(5) 0.3247(5) 0.5547(8) 0.0662(18) Uani 1 d . . . U
C64 C 0.3511(5) 0.3219(5) 0.5541(8) 0.0654(17) Uani 1 d . . . U
C65 C 0.3176(5) 0.3200(4) 0.4753(7) 0.0619(16) Uani 1 d . . . U
H65 H 0.2799 0.3153 0.4749 0.074 Uiso 1 calc . . R .
C66 C 0.3399(4) 0.3250(4) 0.3938(7) 0.0585(14) Uani 1 d . . . U
C67 C 0.3007(5) 0.3699(6) -0.0094(8) 0.082(3) Uani 1 d . . . U
H67A H 0.2619 0.3693 -0.0053 0.123 Uiso 1 calc . . R .
H67B H 0.3095 0.3352 -0.0473 0.123 Uiso 1 calc . . R .
H67C H 0.3104 0.4111 -0.0330 0.123 Uiso 1 calc . . R .
C68 C 0.3254(6) 0.3183(6) 0.6389(8) 0.088(3) Uani 1 d . . . U
H68A H 0.2861 0.3161 0.6255 0.132 Uiso 1 calc . . R .
H68B H 0.3353 0.3565 0.6736 0.132 Uiso 1 calc . . R .
H68C H 0.3385 0.2800 0.6712 0.132 Uiso 1 calc . . R .
C69 C 0.5016(6) 0.3361(6) 0.6442(9) 0.084(2) Uani 1 d . . . U
H69A H 0.5092 0.3823 0.6391 0.101 Uiso 1 calc . . R .
H69B H 0.5155 0.3141 0.5956 0.101 Uiso 1 calc . . R .
C70 C 0.5319(7) 0.3125(8) 0.7249(11) 0.115(4) Uani 1 d . . . U
H70A H 0.5705 0.3201 0.7240 0.173 Uiso 1 calc . . R .
H70B H 0.5256 0.2665 0.7306 0.173 Uiso 1 calc . . R .
H70C H 0.5200 0.3352 0.7738 0.173 Uiso 1 calc . . R .
C71 C 0.4762(5) 0.3791(7) 0.0174(9) 0.086(2) Uani 1 d . . . U
H71A H 0.4817 0.4195 -0.0134 0.103 Uiso 1 calc . . R .
H71B H 0.4938 0.3835 0.0774 0.103 Uiso 1 calc . . R .
C72 C 0.5002(7) 0.3270(8) -0.0235(13) 0.132(5) Uani 1 d . . . U
H72A H 0.5394 0.3327 -0.0171 0.198 Uiso 1 calc . . R .
H72B H 0.4861 0.3261 -0.0848 0.198 Uiso 1 calc . . R .
H72C H 0.4917 0.2865 0.0033 0.198 Uiso 1 calc . . R .
N1 N -0.0068(5) 0.5346(7) 0.3228(8) 0.109(4) Uani 1 d . . . U
H1 H -0.0185 0.4950 0.3237 0.130 Uiso 1 calc . . R .
N2 N 0.2251(3) 0.8677(3) 0.5863(5) 0.0525(19) Uani 1 d . . . .
H2 H 0.2554 0.8791 0.6169 0.063 Uiso 1 calc . . R .
N3 N 0.3218(3) 0.5044(3) 0.5720(5) 0.0479(18) Uani 1 d . . . .
H3A H 0.3392 0.4904 0.6205 0.057 Uiso 1 calc . . R .
N4 N 0.3444(3) 0.5075(3) 0.4949(5) 0.0416(16) Uani 1 d . . . .
N5 N 0.3794(3) 0.5173(3) 0.3456(5) 0.0401(16) Uani 1 d . . . .
N6 N 0.4165(5) 0.3675(5) 0.0174(8) 0.098(3) Uani 1 d . . . .
H6 H 0.3968 0.3652 -0.0331 0.117 Uiso 1 calc . . R .
N7 N 0.4434(5) 0.3274(5) 0.6350(7) 0.091(3) Uani 1 d . . . .
H7A H 0.4278 0.3237 0.6819 0.109 Uiso 1 calc . . R .
N8 N 0.1778(3) 0.4734(5) 0.2814(6) 0.063(2) Uani 1 d . . . .
H8A H 0.1458 0.4628 0.2556 0.075 Uiso 1 calc . . R .
N9 N 0.1947(3) 0.5362(4) 0.2999(5) 0.0486(18) Uani 1 d . . . .
N10 N 0.2331(3) 0.6511(4) 0.3407(5) 0.0487(18) Uani 1 d . . . .
O1 O 0.3040(3) 0.5666(3) 0.2258(4) 0.0511(15) Uani 1 d . . . .
O2 O 0.2459(3) 0.5470(3) 0.4922(4) 0.0495(15) Uani 1 d . . . .
O3 O 0.1071(2) 0.6968(3) 0.4718(4) 0.0566(17) Uani 1 d . . . .
O4 O 0.3352(3) 0.6464(3) 0.4174(5) 0.0618(18) Uani 1 d . . . .
O5 O 0.2649(3) 0.4476(3) 0.3423(5) 0.0529(16) Uani 1 d . . . .
O6 O 0.4223(3) 0.3335(3) 0.3235(5) 0.0637(18) Uani 1 d . . . .
C35 C -0.0312(6) 0.5743(8) 0.2581(10) 0.099(3) Uani 1 d . . . U
H35A H -0.0475 0.5483 0.2085 0.118 Uiso 1 calc . . R .
H35B H -0.0043 0.6035 0.2380 0.118 Uiso 1 calc . . R .
C36 C -0.0712(7) 0.6097(9) 0.2921(12) 0.129(4) Uani 1 d . . . U
H36A H -0.0875 0.6401 0.2488 0.193 Uiso 1 calc . . R .
H36B H -0.0550 0.6331 0.3431 0.193 Uiso 1 calc . . R .
H36C H -0.0989 0.5806 0.3081 0.193 Uiso 1 calc . . R .
O7 O 0.5686(4) 0.3614(5) 0.4693(7) 0.112(3) Uani 1 d . . D .
H7B H 0.5922 0.3911 0.4843 0.135 Uiso 1 d . . R .
C51 C 0.5799(7) 0.3415(8) 0.3902(9) 0.114(5) Uani 1 d . . D U
H51A H 0.5731 0.2954 0.3840 0.170 Uiso 1 calc . . GR .
H51B H 0.6178 0.3502 0.3850 0.170 Uiso 1 calc . . GR .
H51C H 0.5570 0.3646 0.3450 0.170 Uiso 1 calc . . GR .
O8 O -0.0353(10) 0.3977(13) 0.2191(17) 0.150(9) Uiso 0.50 d . . . .
H8B H -0.0421 0.3673 0.1816 0.181 Uiso 0.50 d . . R .
H8C H -0.0498 0.4331 0.1983 0.181 Uiso 0.50 d . . R .
N11 N 0.3930(7) 0.4545(7) -0.1995(9) 0.154(6) Uiso 1 d . . D .
O13 O 0.4011(12) 0.4421(16) -0.2824(11) 0.139(10) Uiso 0.50(3) d A 1 D U
O12 O 0.3726(15) 0.4055(14) -0.158(2) 0.171(12) Uiso 0.50(3) d A 1 D U
O11 O 0.4004(10) 0.4988(9) -0.1367(12) 0.106(8) Uiso 0.50(3) d A 1 D U
O13A O 0.362(2) 0.4840(19) -0.147(2) 0.30(2) Uiso 0.50(3) d A 2 D U
O12A O 0.3984(9) 0.3911(7) -0.1863(13) 0.098(7) Uiso 0.50(3) d A 2 D U
O11A O 0.3910(7) 0.4763(8) -0.2801(8) 0.070(6) Uiso 0.50(3) d A 2 D U

loop_
_atom_site_aniso_label
_atom_site_aniso_U_11
_atom_site_aniso_U_22
_atom_site_aniso_U_33
_atom_site_aniso_U_23
_atom_site_aniso_U_13
_atom_site_aniso_U_12
Yb1 0.0412(2) 0.0434(2) 0.0371(2) 0.00245(16) 0.00378(15) 0.00969(16)
C1 0.053(3) 0.041(3) 0.061(3) 0.001(3) 0.011(3) -0.001(3)
C2 0.054(3) 0.045(3) 0.058(3) 0.002(3) 0.010(3) 0.001(3)
C3 0.062(4) 0.058(4) 0.060(4) 0.002(3) 0.017(3) 0.004(3)
C4 0.062(3) 0.061(3) 0.066(3) -0.001(3) 0.018(3) -0.002(3)
C5 0.060(3) 0.059(3) 0.071(3) 0.002(3) 0.018(3) 0.001(3)
C6 0.054(3) 0.048(3) 0.065(3) 0.002(3) 0.015(3) -0.001(3)
C7 0.052(3) 0.051(3) 0.070(3) 0.000(3) 0.014(3) 0.003(3)
C8 0.053(3) 0.044(3) 0.069(3) 0.005(3) 0.009(3) 0.001(3)
C9 0.049(3) 0.039(3) 0.061(3) 0.001(3) 0.007(3) 0.003(3)
C10 0.054(3) 0.041(3) 0.060(3) 0.004(3) 0.006(3) 0.003(3)
C11 0.058(3) 0.050(3) 0.048(3) 0.004(3) 0.008(3) -0.001(3)
C12 0.058(3) 0.053(3) 0.044(3) 0.001(3) 0.008(3) -0.003(3)
C13 0.071(4) 0.061(3) 0.053(3) 0.004(3) 0.007(3) 0.000(3)
C14 0.077(4) 0.066(4) 0.049(3) 0.011(3) 0.007(3) -0.008(3)
C15 0.069(4) 0.063(4) 0.050(3) 0.002(3) 0.012(3) -0.008(3)
C16 0.059(3) 0.059(3) 0.047(3) -0.003(3) 0.009(3) -0.007(3)
C17 0.055(3) 0.054(3) 0.046(3) 0.001(2) 0.007(2) -0.008(2)
C18 0.051(2) 0.056(2) 0.044(2) -0.003(2) 0.012(2) -0.004(2)
C19 0.053(3) 0.058(3) 0.046(3) -0.006(3) 0.008(3) -0.005(3)
C20 0.056(3) 0.065(3) 0.053(3) -0.005(3) 0.008(3) -0.007(3)
C21 0.060(3) 0.075(3) 0.062(3) -0.011(3) 0.011(3) -0.010(3)
C22 0.083(7) 0.093(7) 0.091(7) -0.022(6) 0.005(6) -0.023(6)
C23 0.062(3) 0.081(4) 0.061(3) -0.007(3) 0.004(3) -0.010(3)
C24 0.061(3) 0.074(3) 0.060(3) 0.001(3) 0.004(3) -0.004(3)
C25 0.054(3) 0.064(3) 0.051(3) -0.002(3) 0.009(2) -0.005(3)
C26 0.051(3) 0.056(3) 0.044(2) 0.002(2) 0.010(2) 0.002(2)
C27 0.056(3) 0.055(3) 0.047(3) 0.002(3) 0.008(3) 0.002(3)
C28 0.053(3) 0.050(3) 0.041(3) 0.004(3) 0.007(3) 0.002(3)
C29 0.051(3) 0.051(3) 0.038(3) -0.003(3) 0.009(3) -0.002(3)
C30 0.049(5) 0.055(5) 0.052(5) -0.007(4) 0.003(4) -0.004(4)
C31 0.049(3) 0.050(3) 0.040(3) 0.002(2) 0.010(2) -0.001(3)
C32 0.052(3) 0.053(3) 0.042(3) -0.001(2) 0.010(2) -0.001(2)
C33 0.071(4) 0.056(4) 0.057(4) 0.003(4) 0.002(4) 0.002(4)
C34 0.093(8) 0.066(6) 0.081(7) 0.004(6) -0.015(6) 0.004(6)
C37 0.065(3) 0.053(3) 0.046(3) 0.003(3) 0.012(3) 0.011(3)
C38 0.070(4) 0.052(3) 0.047(3) -0.001(3) 0.011(3) 0.010(3)
C39 0.079(4) 0.056(4) 0.055(4) -0.004(3) 0.003(4) 0.005(3)
C40 0.083(4) 0.058(3) 0.058(4) -0.004(3) 0.007(4) 0.008(3)
C41 0.072(3) 0.059(3) 0.053(3) 0.003(3) 0.009(3) 0.010(3)
C42 0.067(3) 0.056(3) 0.047(3) 0.006(3) 0.013(3) 0.011(3)
C43 0.068(3) 0.060(3) 0.053(3) 0.005(3) 0.012(3) 0.016(3)
C44 0.060(3) 0.067(3) 0.054(3) 0.010(3) 0.009(3) 0.013(3)
C45 0.060(3) 0.063(3) 0.050(3) 0.007(3) 0.015(3) 0.011(3)
C46 0.053(3) 0.067(3) 0.053(3) 0.003(3) 0.006(3) 0.007(3)
C47 0.056(3) 0.054(3) 0.067(3) 0.000(3) 0.008(3) -0.004(3)
C48 0.060(3) 0.052(3) 0.074(3) -0.003(3) 0.009(3) -0.010(3)
C49 0.066(4) 0.065(4) 0.085(4) -0.003(4) 0.011(4) -0.011(3)
C50 0.067(4) 0.067(4) 0.091(4) -0.005(4) 0.013(4) -0.015(3)
C88 0.076(4) 0.060(4) 0.094(4) -0.003(4) 0.006(4) -0.014(3)
C52 0.067(3) 0.055(3) 0.080(3) -0.001(3) 0.009(3) -0.009(3)
C53 0.061(3) 0.049(3) 0.072(3) -0.001(3) 0.009(3) -0.011(3)
C54 0.062(3) 0.046(2) 0.072(3) 0.000(2) 0.005(3) -0.005(2)
C55 0.061(3) 0.047(3) 0.070(3) -0.003(3) 0.010(3) -0.003(3)
C56 0.063(3) 0.051(3) 0.071(3) -0.001(3) 0.010(3) -0.003(3)
C57 0.067(4) 0.054(3) 0.071(4) -0.003(3) 0.012(3) -0.003(3)
C58 0.067(3) 0.060(3) 0.074(3) -0.004(3) 0.016(3) -0.005(3)
C59 0.062(3) 0.056(3) 0.076(3) -0.002(3) 0.015(3) -0.001(3)
C60 0.058(3) 0.044(3) 0.067(3) -0.002(3) 0.009(3) -0.001(2)
C61 0.063(3) 0.042(3) 0.069(3) 0.003(3) 0.006(3) 0.000(3)
C62 0.065(3) 0.045(3) 0.070(3) 0.004(3) 0.000(3) 0.002(3)
C63 0.075(4) 0.043(3) 0.076(4) 0.007(3) -0.005(3) 0.000(3)
C64 0.076(3) 0.047(3) 0.072(3) 0.006(3) 0.004(3) -0.002(3)
C65 0.065(3) 0.046(3) 0.074(3) 0.002(3) 0.006(3) -0.004(3)
C66 0.062(3) 0.045(3) 0.068(3) 0.003(3) 0.006(3) -0.004(3)
C67 0.086(7) 0.091(7) 0.073(6) 0.004(6) 0.023(6) 0.007(6)
C68 0.119(8) 0.064(6) 0.080(7) 0.006(5) 0.009(7) -0.011(6)
C69 0.094(5) 0.066(4) 0.087(5) 0.010(4) -0.015(5) -0.004(4)
C70 0.125(10) 0.108(9) 0.104(9) 0.014(8) -0.021(8) 0.012(8)
C71 0.080(4) 0.090(4) 0.090(5) -0.003(4) 0.022(4) -0.004(4)
C72 0.109(9) 0.096(9) 0.186(12) -0.005(9) -0.004(9) 0.004(8)
N1 0.083(8) 0.129(9) 0.100(9) -0.004(6) -0.039(6) -0.035(7)
N2 0.061(5) 0.044(4) 0.051(5) 0.005(3) 0.002(4) 0.003(4)
N3 0.051(5) 0.053(4) 0.038(4) 0.008(3) 0.002(3) 0.010(3)
N4 0.035(4) 0.043(4) 0.046(4) 0.003(3) 0.003(3) 0.005(3)
N5 0.042(4) 0.031(3) 0.048(4) 0.005(3) 0.006(3) 0.007(3)
N6 0.089(8) 0.117(9) 0.093(8) -0.009(7) 0.036(7) -0.024(6)
N7 0.119(9) 0.072(6) 0.072(7) 0.015(5) -0.025(6) -0.010(6)
N8 0.040(4) 0.081(6) 0.065(6) 0.001(5) -0.002(4) 0.002(4)
N9 0.042(4) 0.053(4) 0.049(4) 0.000(4) 0.001(4) 0.007(3)
N10 0.044(4) 0.060(5) 0.043(4) 0.001(4) 0.009(4) 0.013(4)
O1 0.045(4) 0.060(4) 0.049(4) 0.004(3) 0.008(3) 0.009(3)
O2 0.048(4) 0.059(4) 0.040(3) 0.006(3) 0.000(3) 0.013(3)
O3 0.041(4) 0.074(4) 0.051(4) 0.008(3) -0.008(3) -0.007(3)
O4 0.061(4) 0.050(4) 0.070(5) -0.006(3) -0.007(4) 0.014(3)
O5 0.045(4) 0.047(3) 0.064(4) -0.003(3) -0.003(3) -0.001(3)
O6 0.048(4) 0.058(4) 0.084(5) 0.004(4) 0.005(4) 0.004(3)
C35 0.090(5) 0.108(5) 0.092(5) -0.008(4) -0.009(5) -0.017(5)
C36 0.112(9) 0.127(9) 0.137(9) 0.006(8) -0.023(8) 0.001(8)
O7 0.083(6) 0.100(7) 0.143(10) -0.037(6) -0.028(6) 0.018(5)
C51 0.112(10) 0.107(10) 0.114(11) -0.026(9) -0.015(9) 0.031(8)

loop_
_atom_type_symbol
_atom_type_description
_atom_type_scat_dispersion_real
_atom_type_scat_dispersion_imag
_atom_type_scat_source
C C 0.0033 0.0016 'International Tables Vol C Tables 4.2.6.8 and 6.1.1.4'
H H 0.0000 0.0000 'International Tables Vol C Tables 4.2.6.8 and 6.1.1.4'
N N 0.0061 0.0033 'International Tables Vol C Tables 4.2.6.8 and 6.1.1.4'
O O 0.0106 0.0060 'International Tables Vol C Tables 4.2.6.8 and 6.1.1.4'
Yb Yb -0.3850 5.5486 'International Tables Vol C Tables 4.2.6.8 and 6.1.1.4'

loop_
_geom_angle_atom_site_label_1
_geom_angle_atom_site_label_2
_geom_angle_atom_site_label_3
_geom_angle
C2 Yb1 C11 156.4(3)
C2 Yb1 C38 95.4(2)
C2 Yb1 C47 93.1(3)
C38 Yb1 C11 93.1(2)
C38 Yb1 C47 156.8(3)
C47 Yb1 C11 87.5(3)
N4 Yb1 C2 111.6(2)
N4 Yb1 C11 45.1(2)
N4 Yb1 C38 99.7(2)
N4 Yb1 C47 97.1(3)
N5 Yb1 C2 48.2(2)
N5 Yb1 C11 108.5(2)
N5 Yb1 C38 101.0(2)
N5 Yb1 C47 100.7(2)
N5 Yb1 N4 63.5(2)
N5 Yb1 N9 137.3(2)
N9 Yb1 C2 101.0(3)
N9 Yb1 C11 96.1(3)
N9 Yb1 C38 112.1(3)
N9 Yb1 C47 44.9(3)
N9 Yb1 N4 131.5(2)
N10 Yb1 C2 103.3(2)
N10 Yb1 C11 98.7(2)
N10 Yb1 C38 47.7(3)
N10 Yb1 C47 109.3(3)
N10 Yb1 N4 134.6(2)
N10 Yb1 N5 140.1(2)
N10 Yb1 N9 64.5(3)
O1 Yb1 C2 21.0(2)
O1 Yb1 C11 174.7(2)
O1 Yb1 C38 92.0(2)
O1 Yb1 C47 88.3(3)
O1 Yb1 N4 132.6(2)
O1 Yb1 N5 69.2(2)
O1 Yb1 N9 83.1(2)
O1 Yb1 N10 85.7(2)
O1 Yb1 O2 162.3(2)
O1 Yb1 O4 97.0(2)
O1 Yb1 O5 91.0(2)
O2 Yb1 C2 173.2(2)
O2 Yb1 C11 18.9(2)
O2 Yb1 C38 90.6(2)
O2 Yb1 C47 82.6(3)
O2 Yb1 N4 64.0(2)
O2 Yb1 N5 127.3(2)
O2 Yb1 N9 79.7(2)
O2 Yb1 N10 83.1(2)
O4 Yb1 C2 92.7(3)
O4 Yb1 C11 87.4(3)
O4 Yb1 C38 21.1(2)
O4 Yb1 C47 174.2(3)
O4 Yb1 N4 81.3(2)
O4 Yb1 N5 83.6(2)
O4 Yb1 N9 133.1(2)
O4 Yb1 N10 68.7(3)
O4 Yb1 O2 91.7(2)
O4 Yb1 O5 161.6(2)
O5 Yb1 C2 88.8(2)
O5 Yb1 C11 84.0(2)
O5 Yb1 C38 175.0(2)
O5 Yb1 C47 19.4(2)
O5 Yb1 N4 81.2(2)
O5 Yb1 N5 83.8(2)
O5 Yb1 N9 64.2(2)
O5 Yb1 N10 128.6(2)
O5 Yb1 O2 85.4(2)
C6 C1 C2 122.3(9)
N5 C1 C2 115.5(8)
N5 C1 C6 122.2(9)
C1 C2 Yb1 80.6(6)
C3 C2 Yb1 162.6(8)
C3 C2 C1 116.8(9)
O1 C2 Yb1 37.3(4)
O1 C2 C1 117.9(9)
O1 C2 C3 125.3(10)
C2 C3 H3 120.1
C2 C3 C4 119.8(10)
C4 C3 H3 120.1
C3 C4 H4 118.4
C5 C4 C3 123.1(10)
C5 C4 H4 118.4
C4 C5 H5 120.5
C4 C5 C6 119.0(10)
C6 C5 H5 120.5
C1 C6 C7 115.4(9)
C5 C6 C1 118.9(9)
C5 C6 C7 125.6(9)
C6 C7 H7 119.0
C8 C7 C6 121.9(10)
C8 C7 H7 119.0
C7 C8 H8 120.7
C7 C8 C9 118.6(10)
C9 C8 H8 120.7
C8 C9 C10 123.7(9)
N5 C9 C8 121.7(9)
N5 C9 C10 114.5(8)
C9 C10 H10 122.8
N4 C10 C9 114.4(9)
N4 C10 H10 122.8
C12 C11 Yb1 158.9(7)
N3 C11 Yb1 83.4(5)
N3 C11 C12 117.7(8)
O2 C11 Yb1 37.3(4)
O2 C11 C12 121.6(9)
O2 C11 N3 120.7(8)
C13 C12 C11 121.6(9)
C13 C12 C17 119.5(9)
C17 C12 C11 118.8(9)
C12 C13 H13 120.2
C12 C13 C14 119.6(10)
C14 C13 H13 120.2
C13 C14 H14 119.3
C15 C14 C13 121.5(10)
C15 C14 H14 119.3
C14 C15 H15 120.3
C14 C15 C16 119.4(10)
C16 C15 H15 120.3
C15 C16 H16 118.8
C15 C16 C17 122.3(10)
C17 C16 H16 118.8
C12 C17 C16 117.6(9)
C12 C17 C18 126.2(9)
C16 C17 C18 116.2(9)
C19 C18 C17 120.6(8)
C32 C18 C17 120.2(8)
C32 C18 C19 118.8(9)
C20 C19 C18 122.8(9)
C25 C19 C18 119.1(9)
C25 C19 C20 118.1(9)
C19 C20 H20 119.6
C21 C20 C19 120.8(10)
C21 C20 H20 119.6
C20 C21 C22 117.9(10)
C23 C21 C20 120.1(10)
C23 C21 C22 122.0(10)
C21 C22 H22A 109.5
C21 C22 H22B 109.5
C21 C22 H22C 109.5
H22A C22 H22B 109.5
H22A C22 H22C 109.5
H22B C22 H22C 109.5
C21 C23 C24 120.0(10)
N1 C23 C21 118.6(11)
N1 C23 C24 121.4(11)
C23 C24 H24 120.5
C25 C24 C23 119.0(10)
C25 C24 H24 120.5
C19 C25 C24 122.0(10)
O3 C25 C19 122.5(9)
O3 C25 C24 115.5(9)
C27 C26 C32 122.3(9)
C27 C26 O3 117.0(8)
O3 C26 C32 120.6(8)
C26 C27 H27 120.1
C26 C27 C28 119.8(9)
C28 C27 H27 120.1
C27 C28 C29 119.4(8)
N2 C28 C27 121.2(8)
N2 C28 C29 119.4(8)
C28 C29 C30 120.2(8)
C31 C29 C28 118.4(8)
C31 C29 C30 121.4(8)
C29 C30 H30A 109.5
C29 C30 H30B 109.5
C29 C30 H30C 109.5
H30A C30 H30B 109.5
H30A C30 H30C 109.5
H30B C30 H30C 109.5
C29 C31 H31 118.5
C29 C31 C32 122.9(9)
C32 C31 H31 118.5
C18 C32 C26 118.5(9)
C31 C32 C18 125.1(8)
C31 C32 C26 116.4(8)
H33A C33 H33B 107.8
C34 C33 H33A 109.1
C34 C33 H33B 109.1
N2 C33 H33A 109.1
N2 C33 H33B 109.1
N2 C33 C34 112.4(9)
C33 C34 H34A 109.5
C33 C34 H34B 109.5
C33 C34 H34C 109.5
H34A C34 H34B 109.5
H34A C34 H34C 109.5
H34B C34 H34C 109.5
C42 C37 C38 122.5(9)
N10 C37 C38 115.7(8)
N10 C37 C42 121.8(9)
C37 C38 Yb1 79.9(5)
C39 C38 Yb1 161.6(8)
C39 C38 C37 117.9(9)
O4 C38 Yb1 38.1(4)
O4 C38 C37 117.8(8)
O4 C38 C39 124.3(10)
C38 C39 H39 120.3
C38 C39 C40 119.3(10)
C40 C39 H39 120.3
C39 C40 H40 118.4
C41 C40 C39 123.2(10)
C41 C40 H40 118.4
C40 C41 H41 119.5
C40 C41 C42 121.1(9)
C42 C41 H41 119.5
C37 C42 C41 116.1(9)
C37 C42 C43 116.0(9)
C41 C42 C43 127.9(9)
C42 C43 H43 119.5
C44 C43 C42 121.0(9)
C44 C43 H43 119.5
C43 C44 H44 120.1
C43 C44 C45 119.8(10)
C45 C44 H44 120.1
C44 C45 C46 124.4(10)
N10 C45 C44 121.1(9)
N10 C45 C46 114.5(8)
C45 C46 H46 122.4
N9 C46 C45 115.2(9)
N9 C46 H46 122.4
C48 C47 Yb1 157.1(7)
N8 C47 Yb1 85.1(6)
N8 C47 C48 117.8(10)
O5 C47 Yb1 37.8(4)
O5 C47 C48 119.3(9)
O5 C47 N8 122.8(9)
C49 C48 C47 121.3(10)
C53 C48 C47 121.1(9)
C53 C48 C49 117.5(9)
C48 C49 H49 119.3
C50 C49 C48 121.3(11)
C50 C49 H49 119.3
C49 C50 H50 120.5
C88 C50 C49 119.0(11)
C88 C50 H50 120.5
C50 C88 H88 118.8
C50 C88 C52 122.4(10)
C52 C88 H88 118.8
C88 C52 H52 120.7
C53 C52 C88 118.6(10)
C53 C52 H52 120.7
C48 C53 C54 124.3(8)
C52 C53 C48 121.1(10)
C52 C53 C54 114.6(9)
C55 C54 C53 119.5(10)
C66 C54 C53 121.8(10)
C66 C54 C55 118.2(9)
C54 C55 C56 124.8(10)
C60 C55 C54 119.0(10)
C60 C55 C56 116.2(10)
C55 C56 H56 118.3
C57 C56 C55 123.4(10)
C57 C56 H56 118.3
C56 C57 C58 118.5(11)
C56 C57 C67 121.3(10)
C58 C57 C67 120.2(10)
C57 C58 C59 120.2(10)
N6 C58 C57 119.1(11)
N6 C58 C59 120.7(11)
C58 C59 H59 120.2
C60 C59 C58 119.7(10)
C60 C59 H59 120.2
C59 C60 C55 122.0(11)
O6 C60 C55 121.5(9)
O6 C60 C59 116.6(9)
C62 C61 C66 125.6(11)
C62 C61 O6 116.5(9)
O6 C61 C66 117.9(9)
C61 C62 H62 120.8
C61 C62 C63 118.3(10)
C63 C62 H62 120.8
C62 C63 C64 119.9(10)
N7 C63 C62 121.9(11)
N7 C63 C64 118.2(11)
C63 C64 C68 121.4(11)
C65 C64 C63 119.5(11)
C65 C64 C68 119.1(11)
C64 C65 H65 119.5
C64 C65 C66 121.1(10)
C66 C65 H65 119.5
C54 C66 C61 121.4(10)
C54 C66 C65 123.0(10)
C61 C66 C65 115.6(10)
C57 C67 H67A 109.5
C57 C67 H67B 109.5
C57 C67 H67C 109.5
H67A C67 H67B 109.5
H67A C67 H67C 109.5
H67B C67 H67C 109.5
C64 C68 H68A 109.5
C64 C68 H68B 109.5
C64 C68 H68C 109.5
H68A C68 H68B 109.5
H68A C68 H68C 109.5
H68B C68 H68C 109.5
H69A C69 H69B 107.4
C70 C69 H69A 108.2
C70 C69 H69B 108.2
N7 C69 H69A 108.2
N7 C69 H69B 108.2
N7 C69 C70 116.2(12)
C69 C70 H70A 109.5
C69 C70 H70B 109.5
C69 C70 H70C 109.5
H70A C70 H70B 109.5
H70A C70 H70C 109.5
H70B C70 H70C 109.5
H71A C71 H71B 108.1
C72 C71 H71A 109.6
C72 C71 H71B 109.6
C72 C71 N6 110.4(12)
N6 C71 H71A 109.6
N6 C71 H71B 109.6
C71 C72 H72A 109.5
C71 C72 H72B 109.5
C71 C72 H72C 109.5
H72A C72 H72B 109.5
H72A C72 H72C 109.5
H72B C72 H72C 109.5
C23 N1 H1 117.1
C23 N1 C35 125.7(13)
C35 N1 H1 117.1
C28 N2 C33 123.4(8)
C28 N2 H2 118.3
C33 N2 H2 118.3
C11 N3 H3A 123.4
C11 N3 N4 113.3(7)
N4 N3 H3A 123.4
C10 N4 Yb1 123.3(6)
C10 N4 N3 118.4(7)
N3 N4 Yb1 118.2(5)
C1 N5 Yb1 115.6(6)
C9 N5 Yb1 124.2(6)
C9 N5 C1 120.1(8)
C58 N6 C71 126.7(12)
C58 N6 H6 116.7
C71 N6 H6 116.7
C63 N7 C69 123.4(12)
C63 N7 H7A 118.3
C69 N7 H7A 118.3
C47 N8 H8A 124.6
C47 N8 N9 110.9(8)
N9 N8 H8A 124.6
C46 N9 Yb1 122.6(7)
C46 N9 N8 118.3(8)
N8 N9 Yb1 119.1(5)
C37 N10 Yb1 116.6(6)
C37 N10 C45 120.2(8)
C45 N10 Yb1 123.0(6)
C2 O1 Yb1 121.7(6)
C11 O2 Yb1 123.7(6)
C25 O3 C26 119.8(7)
C38 O4 Yb1 120.8(6)
C47 O5 Yb1 122.9(6)
C60 O6 C61 121.5(8)
N1 C35 H35A 110.2
N1 C35 H35B 110.2
N1 C35 C36 107.7(15)
H35A C35 H35B 108.5
C36 C35 H35A 110.2
C36 C35 H35B 110.2
C35 C36 H36A 109.5
C35 C36 H36B 109.5
C35 C36 H36C 109.5
H36A C36 H36B 109.5
H36A C36 H36C 109.5
H36B C36 H36C 109.5
C51 O7 H7B 104.3
O7 C51 H51A 109.5
O7 C51 H51B 109.5
O7 C51 H51C 109.5
H51A C51 H51B 109.5
H51A C51 H51C 109.5
H51B C51 H51C 109.5
H8B O8 H8C 109.5
O12 N11 O13 115(2)
O12 N11 O11 101(2)
O12 N11 O13A 77(2)
O11 N11 O13 143(2)
O11 N11 O13A 44(3)
O13A N11 O13 146(3)
O12A N11 O13 86.4(15)
O12A N11 O12 38.2(16)
O12A N11 O11 124.3(17)
O12A N11 O13A 114.2(15)
O11A N11 O13 32.6(13)
O11A N11 O12 138(2)
O11A N11 O11 116.2(16)
O11A N11 O13A 117.5(16)
O11A N11 O12A 118.2(13)

loop_
_geom_bond_atom_site_label_1
_geom_bond_atom_site_label_2
_geom_bond_distance
Yb1 C2 3.138(10)
Yb1 C11 3.207(9)
Yb1 C38 3.152(9)
Yb1 C47 3.162(10)
Yb1 N4 2.459(7)
Yb1 N5 2.401(7)
Yb1 N9 2.442(8)
Yb1 N10 2.393(7)
Yb1 O1 2.234(6)
Yb1 O2 2.339(6)
Yb1 O4 2.262(6)
Yb1 O5 2.307(6)
C1 C2 1.432(14)
C1 C6 1.414(13)
C1 N5 1.359(12)
C2 C3 1.372(14)
C2 O1 1.322(11)
C3 H3 0.9300
C3 C4 1.450(14)
C4 H4 0.9300
C4 C5 1.333(15)
C5 H5 0.9300
C5 C6 1.407(14)
C6 C7 1.430(14)
C7 H7 0.9300
C7 C8 1.334(14)
C8 H8 0.9300
C8 C9 1.428(13)
C9 C10 1.482(13)
C9 N5 1.313(11)
C10 H10 0.9300
C10 N4 1.284(11)
C11 C12 1.498(13)
C11 N3 1.356(12)
C11 O2 1.252(11)
C12 C13 1.380(13)
C12 C17 1.389(14)
C13 H13 0.9300
C13 C14 1.407(14)
C14 H14 0.9300
C14 C15 1.317(14)
C15 H15 0.9300
C15 C16 1.361(13)
C16 H16 0.9300
C16 C17 1.404(14)
C17 C18 1.486(13)
C18 C19 1.416(13)
C18 C32 1.410(12)
C19 C20 1.414(14)
C19 C25 1.368(13)
C20 H20 0.9300
C20 C21 1.396(14)
C21 C22 1.570(15)
C21 C23 1.373(15)
C22 H22A 0.9600
C22 H22B 0.9600
C22 H22C 0.9600
C23 C24 1.408(14)
C23 N1 1.353(15)
C24 H24 0.9300
C24 C25 1.401(14)
C25 O3 1.350(11)
C26 C27 1.370(12)
C26 C32 1.411(12)
C26 O3 1.373(11)
C27 H27 0.9300
C27 C28 1.382(13)
C28 C29 1.447(12)
C28 N2 1.364(11)
C29 C30 1.509(12)
C29 C31 1.357(12)
C30 H30A 0.9600
C30 H30B 0.9600
C30 H30C 0.9600
C31 H31 0.9300
C31 C32 1.405(13)
C33 H33A 0.9700
C33 H33B 0.9700
C33 C34 1.497(15)
C33 N2 1.448(12)
C34 H34A 0.9600
C34 H34B 0.9600
C34 H34C 0.9600
C37 C38 1.431(15)
C37 C42 1.424(13)
C37 N10 1.341(12)
C38 C39 1.364(14)
C38 O4 1.324(11)
C39 H39 0.9300
C39 C40 1.438(14)
C40 H40 0.9300
C40 C41 1.308(15)
C41 H41 0.9300
C41 C42 1.431(14)
C42 C43 1.431(14)
C43 H43 0.9300
C43 C44 1.328(14)
C44 H44 0.9300
C44 C45 1.410(13)
C45 C46 1.470(14)
C45 N10 1.341(12)
C46 H46 0.9300
C46 N9 1.296(12)
C47 C48 1.471(13)
C47 N8 1.351(13)
C47 O5 1.247(12)
C48 C49 1.424(15)
C48 C53 1.403(14)
C49 H49 0.9300
C49 C50 1.371(14)
C50 H50 0.9300
C50 C88 1.344(15)
C88 H88 0.9300
C88 C52 1.413(15)
C52 H52 0.9300
C52 C53 1.361(13)
C53 C54 1.491(14)
C54 C55 1.421(14)
C54 C66 1.394(14)
C55 C56 1.422(15)
C55 C60 1.415(14)
C56 H56 0.9300
C56 C57 1.355(14)
C57 C58 1.396(15)
C57 C67 1.489(16)
C58 C59 1.424(16)
C58 N6 1.388(14)
C59 H59 0.9300
C59 C60 1.350(14)
C60 O6 1.345(12)
C61 C62 1.338(14)
C61 C66 1.431(14)
C61 O6 1.390(12)
C62 H62 0.9300
C62 C63 1.395(15)
C63 C64 1.464(15)
C63 N7 1.383(14)
C64 C65 1.372(14)
C64 C68 1.521(16)
C65 H65 0.9300
C65 C66 1.433(14)
C67 H67A 0.9600
C67 H67B 0.9600
C67 H67C 0.9600
C68 H68A 0.9600
C68 H68B 0.9600
C68 H68C 0.9600
C69 H69A 0.9700
C69 H69B 0.9700
C69 C70 1.444(17)
C69 N7 1.428(16)
C70 H70A 0.9600
C70 H70B 0.9600
C70 H70C 0.9600
C71 H71A 0.9700
C71 H71B 0.9700
C71 C72 1.405(19)
C71 N6 1.485(15)
C72 H72A 0.9600
C72 H72B 0.9600
C72 H72C 0.9600
N1 H1 0.8600
N1 C35 1.362(18)
N2 H2 0.8600
N3 H3A 0.8600
N3 N4 1.372(10)
N6 H6 0.8600
N7 H7A 0.8600
N8 H8A 0.8600
N8 N9 1.368(11)
C35 H35A 0.9700
C35 H35B 0.9700
C35 C36 1.38(2)
C36 H36A 0.9600
C36 H36B 0.9600
C36 H36C 0.9600
O7 H7B 0.8499
O7 C51 1.344(9)
C51 H51A 0.9600
C51 H51B 0.9600
C51 H51C 0.9600
O8 H8B 0.8500
O8 H8C 0.8502
N11 O13 1.338(10)
N11 O12 1.319(10)
N11 O11 1.320(9)
N11 O13A 1.329(9)
N11 O12A 1.316(9)
N11 O11A 1.311(9)

loop_
_geom_torsion_atom_site_label_1
_geom_torsion_atom_site_label_2
_geom_torsion_atom_site_label_3
_geom_torsion_atom_site_label_4
_geom_torsion
Yb1 C2 C3 C4 -179.7(17)
Yb1 C11 C12 C13 160.3(13)
Yb1 C11 C12 C17 -17(2)
Yb1 C11 N3 N4 -2.6(6)
Yb1 C38 C39 C40 163.6(18)
Yb1 C47 C48 C49 156.0(15)
Yb1 C47 C48 C53 -21(3)
Yb1 C47 N8 N9 -2.6(7)
C1 C2 C3 C4 -2.6(13)
C1 C2 O1 Yb1 -0.1(10)
C1 C6 C7 C8 1.0(14)
C2 Yb1 C11 C12 -166.8(15)
C2 Yb1 C11 N3 12.4(9)
C2 Yb1 C11 O2 -166.3(6)
C2 Yb1 C38 C37 101.2(6)
C2 Yb1 C38 C39 -64(2)
C2 Yb1 C38 O4 -83.5(7)
C2 Yb1 C47 C48 81.5(19)
C2 Yb1 C47 N8 -100.6(6)
C2 Yb1 C47 O5 77.5(8)
C2 Yb1 N4 C10 5.9(7)
C2 Yb1 N4 N3 -177.6(5)
C2 Yb1 N5 C1 1.8(5)
C2 Yb1 N5 C9 179.7(8)
C2 Yb1 N9 C46 -95.7(7)
C2 Yb1 N9 N8 81.2(7)
C2 Yb1 N10 C37 -83.0(7)
C2 Yb1 N10 C45 91.5(7)
C2 Yb1 O2 C11 53(2)
C2 Yb1 O4 C38 98.1(7)
C2 Yb1 O5 C47 -102.8(8)
C2 C1 C6 C5 0.2(13)
C2 C1 C6 C7 -178.9(8)
C2 C1 N5 Yb1 -3.2(10)
C2 C1 N5 C9 178.7(8)
C2 C3 C4 C5 0.0(15)
C3 C2 O1 Yb1 179.0(7)
C3 C4 C5 C6 2.8(16)
C4 C5 C6 C1 -2.9(14)
C4 C5 C6 C7 176.2(10)
C5 C6 C7 C8 -178.1(9)
C6 C1 C2 Yb1 -178.4(8)
C6 C1 C2 C3 2.5(13)
C6 C1 C2 O1 -178.3(8)
C6 C1 N5 Yb1 177.4(6)
C6 C1 N5 C9 -0.7(13)
C6 C7 C8 C9 -2.0(14)
C7 C8 C9 C10 -179.1(9)
C7 C8 C9 N5 1.8(14)
C8 C9 C10 N4 -178.3(8)
C8 C9 N5 Yb1 -178.3(6)
C8 C9 N5 C1 -0.5(12)
C9 C10 N4 Yb1 -3.8(10)
C9 C10 N4 N3 179.7(7)
C10 C9 N5 Yb1 2.5(10)
C10 C9 N5 C1 -179.6(7)
C11 Yb1 C2 C1 -12.3(9)
C11 Yb1 C2 C3 165(2)
C11 Yb1 C2 O1 167.8(6)
C11 Yb1 C38 C37 -100.8(6)
C11 Yb1 C38 C39 94(2)
C11 Yb1 C38 O4 74.5(7)
C11 Yb1 C47 C48 -74.9(19)
C11 Yb1 C47 N8 103.1(6)
C11 Yb1 C47 O5 -78.8(8)
C11 Yb1 N4 C10 -178.6(8)
C11 Yb1 N4 N3 -2.1(5)
C11 Yb1 N5 C1 177.3(6)
C11 Yb1 N5 C9 -4.8(7)
C11 Yb1 N9 C46 100.7(7)
C11 Yb1 N9 N8 -82.4(7)
C11 Yb1 N10 C37 88.5(7)
C11 Yb1 N10 C45 -97.1(7)
C11 Yb1 O1 C2 -66(3)
C11 Yb1 O4 C38 -105.6(7)
C11 Yb1 O5 C47 99.7(8)
C11 C12 C13 C14 -176.7(9)
C11 C12 C17 C16 177.5(8)
C11 C12 C17 C18 -4.0(15)
C11 N3 N4 Yb1 3.8(9)
C11 N3 N4 C10 -179.5(8)
C12 C11 N3 N4 177.1(7)
C12 C11 O2 Yb1 179.8(6)
C12 C13 C14 C15 -1.6(16)
C12 C17 C18 C19 102.8(12)
C12 C17 C18 C32 -84.2(12)
C13 C12 C17 C16 0.0(14)
C13 C12 C17 C18 178.5(9)
C13 C14 C15 C16 1.6(16)
C14 C15 C16 C17 -0.9(15)
C15 C16 C17 C12 0.0(14)
C15 C16 C17 C18 -178.6(9)
C16 C17 C18 C19 -78.7(11)
C16 C17 C18 C32 94.3(11)
C17 C12 C13 C14 0.7(15)
C17 C18 C19 C20 -13.5(14)
C17 C18 C19 C25 167.8(9)
C17 C18 C32 C26 -164.7(8)
C17 C18 C32 C31 16.8(14)
C18 C19 C20 C21 -174.6(9)
C18 C19 C25 C24 176.5(9)
C18 C19 C25 O3 -2.6(14)
C19 C18 C32 C26 8.4(13)
C19 C18 C32 C31 -170.1(8)
C19 C20 C21 C22 178.1(9)
C19 C20 C21 C23 -3.1(16)
C19 C25 O3 C26 7.3(14)
C20 C19 C25 C24 -2.3(15)
C20 C19 C25 O3 178.6(8)
C20 C21 C23 C24 0.0(17)
C20 C21 C23 N1 -179.9(11)
C21 C23 C24 C25 1.8(17)
C21 C23 N1 C35 -169.2(14)
C22 C21 C23 C24 178.8(10)
C22 C21 C23 N1 -1.1(18)
C23 C24 C25 C19 -0.6(16)
C23 C24 C25 O3 178.6(9)
C23 N1 C35 C36 -83.5(19)
C24 C23 N1 C35 11(2)
C24 C25 O3 C26 -171.9(8)
C25 C19 C20 C21 4.1(14)
C26 C27 C28 C29 3.5(13)
C26 C27 C28 N2 -177.9(8)
C27 C26 C32 C18 173.5(9)
C27 C26 C32 C31 -7.9(13)
C27 C26 O3 C25 178.6(8)
C27 C28 C29 C30 171.0(8)
C27 C28 C29 C31 -8.5(13)
C27 C28 N2 C33 2.1(14)
C28 C29 C31 C32 5.4(13)
C29 C28 N2 C33 -179.3(8)
C29 C31 C32 C18 -178.9(9)
C29 C31 C32 C26 2.6(13)
C30 C29 C31 C32 -174.1(8)
C32 C18 C19 C20 173.4(9)
C32 C18 C19 C25 -5.3(13)
C32 C26 C27 C28 4.9(14)
C32 C26 O3 C25 -3.9(13)
C34 C33 N2 C28 -169.8(9)
C37 C38 C39 C40 -0.2(15)
C37 C38 O4 Yb1 5.2(12)
C37 C42 C43 C44 -1.6(14)
C38 Yb1 C2 C1 98.4(5)
C38 Yb1 C2 C3 -84(2)
C38 Yb1 C2 O1 -81.5(6)
C38 Yb1 C11 C12 82.1(17)
C38 Yb1 C11 N3 -98.7(5)
C38 Yb1 C11 O2 82.6(7)
C38 Yb1 C47 C48 -167.0(17)
C38 Yb1 C47 N8 10.9(11)
C38 Yb1 C47 O5 -171.0(7)
C38 Yb1 N4 C10 -94.0(7)
C38 Yb1 N4 N3 82.6(6)
C38 Yb1 N5 C1 -85.6(6)
C38 Yb1 N5 C9 92.3(7)
C38 Yb1 N9 C46 4.8(8)
C38 Yb1 N9 N8 -178.3(6)
C38 Yb1 N10 C37 2.2(6)
C38 Yb1 N10 C45 176.6(8)
C38 Yb1 O1 C2 99.9(6)
C38 Yb1 O2 C11 -98.0(7)
C38 Yb1 O5 C47 45(3)
C38 C37 C42 C41 0.6(14)
C38 C37 C42 C43 -179.9(9)
C38 C37 N10 Yb1 -4.0(11)
C38 C37 N10 C45 -178.6(8)
C38 C39 C40 C41 1.0(17)
C39 C38 O4 Yb1 -172.8(8)
C39 C40 C41 C42 -0.9(17)
C40 C41 C42 C37 0.2(15)
C40 C41 C42 C43 -179.3(10)
C41 C42 C43 C44 177.8(10)
C42 C37 C38 Yb1 -175.4(9)
C42 C37 C38 C39 -0.5(15)
C42 C37 C38 O4 -178.7(9)
C42 C37 N10 Yb1 174.2(7)
C42 C37 N10 C45 -0.4(14)
C42 C43 C44 C45 -0.3(15)
C43 C44 C45 C46 -178.7(9)
C43 C44 C45 N10 2.1(15)
C44 C45 C46 N9 179.7(9)
C44 C45 N10 Yb1 -175.9(7)
C44 C45 N10 C37 -1.7(14)
C45 C46 N9 Yb1 -3.0(11)
C45 C46 N9 N8 -180.0(8)
C46 C45 N10 Yb1 4.8(11)
C46 C45 N10 C37 179.0(8)
C47 Yb1 C2 C1 -103.1(5)
C47 Yb1 C2 C3 74(2)
C47 Yb1 C2 O1 76.9(6)
C47 Yb1 C11 C12 -74.7(17)
C47 Yb1 C11 N3 104.5(5)
C47 Yb1 C11 O2 -74.2(7)
C47 Yb1 C38 C37 -9.9(10)
C47 Yb1 C38 C39 -175(2)
C47 Yb1 C38 O4 165.5(7)
C47 Yb1 N4 C10 102.1(7)
C47 Yb1 N4 N3 -81.4(6)
C47 Yb1 N5 C1 86.3(6)
C47 Yb1 N5 C9 -95.7(7)
C47 Yb1 N9 C46 -179.0(9)
C47 Yb1 N9 N8 -2.1(6)
C47 Yb1 N10 C37 178.9(6)
C47 Yb1 N10 C45 -6.7(8)
C47 Yb1 O1 C2 -103.3(6)
C47 Yb1 O2 C11 104.2(7)
C47 Yb1 O4 C38 -76(3)
C47 C48 C49 C50 -177.6(11)
C47 C48 C53 C52 175.5(11)
C47 C48 C53 C54 -2.5(17)
C47 N8 N9 Yb1 3.8(10)
C47 N8 N9 C46 -179.2(9)
C48 C47 N8 N9 176.5(9)
C48 C47 O5 Yb1 -178.2(7)
C48 C49 C50 C88 2.4(19)
C48 C53 C54 C55 -88.9(13)
C48 C53 C54 C66 99.5(13)
C49 C48 C53 C52 -1.2(17)
C49 C48 C53 C54 -179.1(11)
C49 C50 C88 C52 -2(2)
C50 C88 C52 C53 -0.2(19)
C88 C52 C53 C48 1.8(17)
C88 C52 C53 C54 179.9(10)
C52 C53 C54 C55 93.1(12)
C52 C53 C54 C66 -78.6(13)
C53 C48 C49 C50 -0.9(18)
C53 C54 C55 C56 12.8(14)
C53 C54 C55 C60 -166.0(8)
C53 C54 C66 C61 168.4(8)
C53 C54 C66 C65 -14.7(15)
C54 C55 C56 C57 -178.2(9)
C54 C55 C60 C59 177.4(9)
C54 C55 C60 O6 -2.2(13)
C55 C54 C66 C61 -3.3(14)
C55 C54 C66 C65 173.5(8)
C55 C56 C57 C58 0.3(15)
C55 C56 C57 C67 178.8(9)
C55 C60 O6 C61 -4.4(13)
C56 C55 C60 C59 -1.5(14)
C56 C55 C60 O6 178.9(8)
C56 C57 C58 C59 -0.5(15)
C56 C57 C58 N6 178.2(10)
C57 C58 C59 C60 -0.3(15)
C57 C58 N6 C71 168.9(11)
C58 C59 C60 C55 1.3(14)
C58 C59 C60 O6 -179.0(8)
C59 C58 N6 C71 -12.4(18)
C59 C60 O6 C61 175.9(8)
C60 C55 C56 C57 0.6(14)
C61 C62 C63 C64 0.3(14)
C61 C62 C63 N7 -176.4(9)
C62 C61 C66 C54 176.8(9)
C62 C61 C66 C65 -0.3(14)
C62 C61 O6 C60 -172.9(8)
C62 C63 C64 C65 2.5(14)
C62 C63 C64 C68 179.9(9)
C62 C63 N7 C69 2.4(16)
C63 C64 C65 C66 -4.2(14)
C64 C63 N7 C69 -174.3(10)
C64 C65 C66 C54 -173.9(9)
C64 C65 C66 C61 3.2(13)
C66 C54 C55 C56 -175.3(9)
C66 C54 C55 C60 5.9(13)
C66 C61 C62 C63 -1.3(15)
C66 C61 O6 C60 6.9(12)
C67 C57 C58 C59 -179.0(10)
C67 C57 C58 N6 -0.3(15)
C68 C64 C65 C66 178.3(9)
C70 C69 N7 C63 -156.0(12)
C72 C71 N6 C58 117.1(15)
N1 C23 C24 C25 -178.2(11)
N2 C28 C29 C30 -7.6(13)
N2 C28 C29 C31 172.9(8)
N3 C11 C12 C13 -18.8(14)
N3 C11 C12 C17 163.8(9)
N3 C11 O2 Yb1 -1.5(12)
N4 Yb1 C2 C1 -4.2(6)
N4 Yb1 C2 C3 173(2)
N4 Yb1 C2 O1 175.8(6)
N4 Yb1 C11 C12 -177.3(19)
N4 Yb1 C11 N3 1.9(4)
N4 Yb1 C11 O2 -176.8(8)
N4 Yb1 C38 C37 -145.7(5)
N4 Yb1 C38 C39 49(2)
N4 Yb1 C38 O4 29.6(7)
N4 Yb1 C47 C48 -31(2)
N4 Yb1 C47 N8 147.2(6)
N4 Yb1 C47 O5 -34.7(8)
N4 Yb1 N5 C1 179.0(6)
N4 Yb1 N5 C9 -3.1(6)
N4 Yb1 N9 C46 131.9(7)
N4 Yb1 N9 N8 -51.2(8)
N4 Yb1 N10 C37 57.0(7)
N4 Yb1 N10 C45 -128.6(7)
N4 Yb1 O1 C2 -5.3(7)
N4 Yb1 O2 C11 2.5(7)
N4 Yb1 O4 C38 -150.5(7)
N4 Yb1 O5 C47 145.1(8)
N5 Yb1 C2 C1 -1.5(5)
N5 Yb1 C2 C3 176(2)
N5 Yb1 C2 O1 178.5(7)
N5 Yb1 C11 C12 -175.2(17)
N5 Yb1 C11 N3 4.0(6)
N5 Yb1 C11 O2 -174.7(7)
N5 Yb1 C38 C37 149.6(5)
N5 Yb1 C38 C39 -16(2)
N5 Yb1 C38 O4 -35.0(7)
N5 Yb1 C47 C48 33(2)
N5 Yb1 C47 N8 -148.6(6)
N5 Yb1 C47 O5 29.5(8)
N5 Yb1 N4 C10 3.6(6)
N5 Yb1 N4 N3 -179.8(6)
N5 Yb1 N9 C46 -133.4(7)
N5 Yb1 N9 N8 43.4(8)
N5 Yb1 N10 C37 -44.6(8)
N5 Yb1 N10 C45 129.8(7)
N5 Yb1 O1 C2 -1.2(6)
N5 Yb1 O2 C11 6.4(8)
N5 Yb1 O4 C38 145.5(7)
N5 Yb1 O5 C47 -150.8(8)
N5 C1 C2 Yb1 2.2(7)
N5 C1 C2 C3 -176.9(8)
N5 C1 C2 O1 2.3(12)
N5 C1 C6 C5 179.6(8)
N5 C1 C6 C7 0.4(13)
N5 C9 C10 N4 0.9(11)
N6 C58 C59 C60 -178.9(10)
N7 C63 C64 C65 179.2(9)
N7 C63 C64 C68 -3.3(14)
N8 C47 C48 C49 -21.7(16)
N8 C47 C48 C53 161.7(10)
N8 C47 O5 Yb1 2.3(14)
N9 Yb1 C2 C1 -147.7(5)
N9 Yb1 C2 C3 30(2)
N9 Yb1 C2 O1 32.4(6)
N9 Yb1 C11 C12 -30.6(18)
N9 Yb1 C11 N3 148.6(5)
N9 Yb1 C11 O2 -30.1(7)
N9 Yb1 C38 C37 -3.0(6)
N9 Yb1 C38 C39 -169(2)
N9 Yb1 C38 O4 172.4(7)
N9 Yb1 C47 C48 -176(2)
N9 Yb1 C47 N8 1.9(5)
N9 Yb1 C47 O5 180.0(10)
N9 Yb1 N4 C10 134.6(6)
N9 Yb1 N4 N3 -48.9(7)
N9 Yb1 N5 C1 55.4(7)
N9 Yb1 N5 C9 -126.6(7)
N9 Yb1 N10 C37 -178.9(7)
N9 Yb1 N10 C45 -4.5(7)
N9 Yb1 O1 C2 -148.0(6)
N9 Yb1 O2 C11 149.6(7)
N9 Yb1 O4 C38 -9.7(9)
N9 Yb1 O5 C47 0.0(8)
N10 Yb1 C2 C1 146.2(5)
N10 Yb1 C2 C3 -36(2)
N10 Yb1 C2 O1 -33.7(7)
N10 Yb1 C11 C12 34.4(18)
N10 Yb1 C11 N3 -146.4(5)
N10 Yb1 C11 O2 34.9(7)
N10 Yb1 C38 C37 -1.9(5)
N10 Yb1 C38 C39 -167(2)
N10 Yb1 C38 O4 173.5(8)
N10 Yb1 C47 C48 -173.2(19)
N10 Yb1 C47 N8 4.7(7)
N10 Yb1 C47 O5 -177.2(8)
N10 Yb1 N4 C10 -131.7(7)
N10 Yb1 N4 N3 44.8(7)
N10 Yb1 N5 C1 -52.3(7)
N10 Yb1 N5 C9 125.7(6)
N10 Yb1 N9 C46 3.9(7)
N10 Yb1 N9 N8 -179.2(7)
N10 Yb1 O1 C2 147.2(6)
N10 Yb1 O2 C11 -145.2(7)
N10 Yb1 O4 C38 -5.2(7)
N10 Yb1 O5 C47 3.4(9)
N10 C37 C38 Yb1 2.8(7)
N10 C37 C38 C39 177.6(9)
N10 C37 C38 O4 -0.5(13)
N10 C37 C42 C41 -177.5(9)
N10 C37 C42 C43 2.0(14)
N10 C45 C46 N9 -1.0(13)
O1 Yb1 C2 C1 179.9(9)
O1 Yb1 C2 C3 -2.7(19)
O1 Yb1 C11 C12 -112(3)
O1 Yb1 C11 N3 67(3)
O1 Yb1 C11 O2 -111(3)
O1 Yb1 C38 C37 80.4(6)
O1 Yb1 C38 C39 -85(2)
O1 Yb1 C38 O4 -104.2(7)
O1 Yb1 C47 C48 101.9(19)
O1 Yb1 C47 N8 -80.1(6)
O1 Yb1 C47 O5 98.0(8)
O1 Yb1 N4 C10 7.9(8)
O1 Yb1 N4 N3 -175.5(5)
O1 Yb1 N5 C1 2.3(6)
O1 Yb1 N5 C9 -179.7(7)
O1 Yb1 N9 C46 -84.6(7)
O1 Yb1 N9 N8 92.3(7)
O1 Yb1 N10 C37 -94.5(6)
O1 Yb1 N10 C45 80.0(7)
O1 Yb1 O2 C11 163.6(7)
O1 Yb1 O4 C38 77.4(7)
O1 Yb1 O5 C47 -81.9(8)
O1 C2 C3 C4 178.3(8)
O2 Yb1 C2 C1 -53(2)
O2 Yb1 C2 C3 124(2)
O2 Yb1 C2 O1 127.2(19)
O2 Yb1 C11 C12 -0.5(14)
O2 Yb1 C11 N3 178.7(10)
O2 Yb1 C38 C37 -82.1(6)
O2 Yb1 C38 C39 112(2)
O2 Yb1 C38 O4 93.3(7)
O2 Yb1 C47 C48 -93.2(19)
O2 Yb1 C47 N8 84.7(6)
O2 Yb1 C47 O5 -97.2(8)
O2 Yb1 N4 C10 -179.8(7)
O2 Yb1 N4 N3 -3.2(5)
O2 Yb1 N5 C1 175.1(5)
O2 Yb1 N5 C9 -6.9(7)
O2 Yb1 N9 C46 91.2(7)
O2 Yb1 N9 N8 -91.9(7)
O2 Yb1 N10 C37 99.3(6)
O2 Yb1 N10 C45 -86.3(7)
O2 Yb1 O1 C2 -161.9(7)
O2 Yb1 O4 C38 -87.1(7)
O2 Yb1 O5 C47 80.8(8)
O2 C11 C12 C13 159.9(9)
O2 C11 C12 C17 -17.5(14)
O2 C11 N3 N4 -1.7(12)
O3 C26 C27 C28 -177.7(8)
O3 C26 C32 C18 -3.9(13)
O3 C26 C32 C31 174.7(8)
O4 Yb1 C2 C1 77.4(5)
O4 Yb1 C2 C3 -105(2)
O4 Yb1 C2 O1 -102.5(6)
O4 Yb1 C11 C12 102.5(17)
O4 Yb1 C11 N3 -78.4(5)
O4 Yb1 C11 O2 103.0(7)
O4 Yb1 C38 C37 -175.4(11)
O4 Yb1 C38 C39 19(2)
O4 Yb1 C47 C48 -104(3)
O4 Yb1 C47 N8 74(3)
O4 Yb1 C47 O5 -108(2)
O4 Yb1 N4 C10 -83.6(7)
O4 Yb1 N4 N3 93.0(6)
O4 Yb1 N5 C1 -97.6(6)
O4 Yb1 N5 C9 80.3(7)
O4 Yb1 N9 C46 8.6(9)
O4 Yb1 N9 N8 -174.6(6)
O4 Yb1 N10 C37 4.7(6)
O4 Yb1 N10 C45 179.2(8)
O4 Yb1 O1 C2 79.3(6)
O4 Yb1 O2 C11 -76.9(7)
O4 Yb1 O5 C47 162.2(9)
O4 C38 C39 C40 177.8(9)
O5 Yb1 C2 C1 -84.3(5)
O5 Yb1 C2 C3 93(2)
O5 Yb1 C2 O1 95.8(6)
O5 Yb1 C11 C12 -93.8(17)
O5 Yb1 C11 N3 85.4(5)
O5 Yb1 C11 O2 -93.3(7)
O5 Yb1 C38 C37 -46(3)
O5 Yb1 C38 C39 148(3)
O5 Yb1 C38 O4 129(3)
O5 Yb1 C47 C48 4.0(16)
O5 Yb1 C47 N8 -178.1(12)
O5 Yb1 N4 C10 91.1(7)
O5 Yb1 N4 N3 -92.4(6)
O5 Yb1 N5 C1 95.8(6)
O5 Yb1 N5 C9 -86.3(7)
O5 Yb1 N9 C46 -179.0(8)
O5 Yb1 N9 N8 -2.1(6)
O5 Yb1 N10 C37 177.7(6)
O5 Yb1 N10 C45 -7.9(8)
O5 Yb1 O1 C2 -84.1(6)
O5 Yb1 O2 C11 84.9(7)
O5 Yb1 O4 C38 -167.5(7)
O5 C47 C48 C49 158.8(11)
O5 C47 C48 C53 -17.8(17)
O5 C47 N8 N9 -4.0(14)
O6 C61 C62 C63 178.4(8)
O6 C61 C66 C54 -3.0(13)
O6 C61 C66 C65 179.9(8)

loop_
_platon_squeeze_void_nr
_platon_squeeze_void_average_x
_platon_squeeze_void_average_y
_platon_squeeze_void_average_z
_platon_squeeze_void_volume
_platon_squeeze_void_count_electrons
_platon_squeeze_void_content
1 0.000 0.325 -0.106 1271 194 ' '
2 0.612 0.372 0.221 34 5 ' '
3 0.388 0.872 0.279 34 5 ' '
4 0.612 0.128 0.721 34 5 ' '
5 0.388 0.628 0.779 34 5 ' '
